data_1566785
loop_
_publ_author_name
'Liu, Hong-Chao'
'Kong, Xiangtao'
'Gong, Xiao-Ping'
'Li, Yuke'
'Niu, Zhi-Jie'
'Gou, Xue-Ya'
'Li, Xue-Song'
'Wang, Yu-Zhao'
'Shi, Wei-Yu'
'Huang, Yan-Chong'
'Liu, Xue-Yuan'
'Liang, Yong-Min'

_publ_section_title
;
 Site-Selective Coupling of Remote C(sp3)&#x2212;H/meta-C(sp2)&#x2212;H
 Bonds Enabled by Ru/Photoredox Dual Catalysis and Mechanistic Studies
;
_journal_name_full 'Chemical Science'
_journal_paper_doi 10.1039/D2SC00764A
_journal_year 2022
_chemical_formula_moiety 'C22 H30 N2 O2'
_chemical_formula_sum 'C22 H30 N2 O2'
_chemical_formula_weight 354.48
_space_group_crystal_system monoclinic
_space_group_IT_number 14
_space_group_name_Hall '-P 2ybc'
_space_group_name_H-M_alt 'P 1 21/c 1'
_atom_sites_solution_hydrogens geom
_atom_sites_solution_primary dual
_audit_creation_date 2021-08-30
_audit_creation_method
;
Olex2 1.3
(compiled 2020.11.12 svn.r5f609507 for OlexSys, GUI svn.r6032)
;
_audit_update_record
;
2021-08-30 deposited with the CCDC.	2022-04-12 downloaded from the CCDC.
;
_cell_angle_alpha 90
_cell_angle_beta 99.028(3)
_cell_angle_gamma 90
_cell_formula_units_Z 4
_cell_length_a 19.4831(8)
_cell_length_b 10.8800(4)
_cell_length_c 9.8987(3)
_cell_measurement_reflns_used 5882
_cell_measurement_temperature 302.58(10)
_cell_measurement_theta_max 73.8040
_cell_measurement_theta_min 2.3050
_cell_volume 2072.29(13)
_computing_cell_refinement 'CrysAlisPro 1.171.41.105a (Rigaku OD, 2021)'
_computing_data_collection 'CrysAlisPro 1.171.41.105a (Rigaku OD, 2021)'
_computing_data_reduction 'CrysAlisPro 1.171.41.105a (Rigaku OD, 2021)'
_computing_molecular_graphics 'Olex2 1.3 (Dolomanov et al., 2009)'
_computing_publication_material 'Olex2 1.3 (Dolomanov et al., 2009)'
_computing_structure_refinement 'SHELXL 2018/1 (Sheldrick, 2015)'
_computing_structure_solution 'SHELXT  (Sheldrick, 2015)'
_diffrn_ambient_environment air
_diffrn_ambient_temperature 302.58(10)
_diffrn_detector 'Hybrid Pixel Array Detector'
_diffrn_detector_area_resol_mean 10.0000
_diffrn_detector_type HyPix
_diffrn_measured_fraction_theta_full 0.997
_diffrn_measured_fraction_theta_max 0.955
_diffrn_measurement_details
;
List of Runs (angles in degrees, time in seconds):

  # Type    Start    End  Width  t~exp~   \w     \q     \k     \f   Frames
#--------------------------------------------------------------------------
  1  \w     39.00  71.00   0.50    1.20    --  104.25 -61.00  30.00   64
  2  \w     93.00 168.00   0.50    1.20    --  104.25  45.00 -90.00  150
  3  \w    101.00 165.00   0.50    1.20    --  104.25  45.00-150.00  128
  4  \w    -24.00  26.00   0.50    0.50    --   46.32 -19.00-180.00  100
  5  \w     40.00  65.00   0.50    1.20    --  104.25 -77.00-180.00   50
  6  \w     70.00 106.00   0.50    1.20    --  104.25 -77.00-180.00   72
  7  \w     29.00  63.00   0.50    0.50    --   46.32-137.00-147.00   68
  8  \w     32.00 115.00   0.50    1.20    --  104.25-131.00  28.00  166
  9  \w     37.00 111.00   0.50    1.20    --  104.25-125.00  60.00  148
 10  \w     41.00  88.00   0.50    1.20    --  104.25 -94.00  90.00   94
 11  \w     25.00  96.00   0.50    0.50    --   46.32-131.00  28.00  142
 12  \w     52.00  77.00   0.50    1.20    --  104.25-137.00-147.00   50
 13  \w    -25.00  28.00   0.50    0.50    --  -46.32  19.00-120.00  106
 14  \w    -85.00 -60.00   0.50    0.50    --  -46.32 137.00 -85.00   50
 15  \w    -69.00 -31.00   0.50    1.20    -- -102.00  61.00-150.00   76
 16  \w    -81.00 -56.00   0.50    0.50    --  -46.32 131.00  98.00   50
 17  \w   -113.00 -37.00   0.50    1.20    -- -102.00 131.00  98.00  152
 18  \w    -55.00 -30.00   0.50    1.20    -- -102.00  61.00  30.00   50
 19  \w   -127.00 -86.00   0.50    1.20    -- -102.00 -61.00 -60.00   82
 20  \w   -115.00 -90.00   0.50    0.50    --  -46.32-125.00 -90.00   50
 21  \w   -114.00 -88.00   0.50    0.50    --  -46.32-137.00-147.00   52
 22  \w   -100.00 -74.00   0.50    0.50    --  -46.32-131.00  28.00   52
 23  \w   -118.00 -75.00   0.50    0.50    --  -46.32-125.00  60.00   86
 24  \w   -119.00 -74.00   0.50    0.50    --  -46.32-125.00 150.00   90
 25  \w   -173.00-140.00   0.50    1.20    -- -102.00 -61.00 -60.00   66
 26  \w   -147.00-122.00   0.50    1.20    -- -102.00-131.00  28.00   50
 27  \w   -101.00 -68.00   0.50    1.20    -- -102.00-137.00-147.00   66
;
_diffrn_measurement_device 'four-circle diffractometer'
_diffrn_measurement_device_type 'XtaLAB Synergy R, DW system, HyPix'
_diffrn_measurement_method '\w scans'
_diffrn_orient_matrix_type 'CrysAlisPro convention (1999,Acta A55,543-557)'
_diffrn_orient_matrix_UB_11 -0.0712729000
_diffrn_orient_matrix_UB_12 -0.0644394000
_diffrn_orient_matrix_UB_13 -0.0247382000
_diffrn_orient_matrix_UB_21 0.0364326000
_diffrn_orient_matrix_UB_22 -0.1260290000
_diffrn_orient_matrix_UB_23 0.0168213000
_diffrn_orient_matrix_UB_31 -0.0025268000
_diffrn_orient_matrix_UB_32 0.0033556000
_diffrn_orient_matrix_UB_33 0.1546971000
_diffrn_radiation_monochromator mirror
_diffrn_radiation_probe x-ray
_diffrn_radiation_type 'Cu K\a'
_diffrn_radiation_wavelength 1.54184
_diffrn_reflns_av_unetI/netI 0.0834
_diffrn_reflns_Laue_measured_fraction_full 0.997
_diffrn_reflns_Laue_measured_fraction_max 0.955
_diffrn_reflns_limit_h_max 24
_diffrn_reflns_limit_h_min -24
_diffrn_reflns_limit_k_max 13
_diffrn_reflns_limit_k_min -13
_diffrn_reflns_limit_l_max 11
_diffrn_reflns_limit_l_min -8
_diffrn_reflns_number 15890
_diffrn_reflns_point_group_measured_fraction_full 0.997
_diffrn_reflns_point_group_measured_fraction_max 0.955
_diffrn_reflns_theta_full 67.684
_diffrn_reflns_theta_max 76.210
_diffrn_reflns_theta_min 2.296
_diffrn_source 'Rotating-anode X-ray tube'
_diffrn_source_type 'Rigaku (Cu) X-ray Source'
_exptl_absorpt_coefficient_mu 0.570
_exptl_absorpt_correction_T_max 1.00000
_exptl_absorpt_correction_T_min 0.68015
_exptl_absorpt_correction_type multi-scan
_exptl_absorpt_process_details
;
CrysAlisPro 1.171.41.105a (Rigaku Oxford Diffraction, 2021)
Empirical absorption correction using spherical harmonics,
implemented in SCALE3 ABSPACK scaling algorithm.
;
_exptl_crystal_colour 'clear light colourless'
_exptl_crystal_colour_lustre clear
_exptl_crystal_colour_modifier light
_exptl_crystal_colour_primary colourless
_exptl_crystal_density_diffrn 1.136
_exptl_crystal_description needle
_exptl_crystal_F_000 768
_exptl_crystal_size_max 0.15
_exptl_crystal_size_mid 0.07
_exptl_crystal_size_min 0.05
_refine_diff_density_max 0.312
_refine_diff_density_min -0.249
_refine_diff_density_rms 0.057
_refine_ls_extinction_method none
_refine_ls_goodness_of_fit_ref 1.085
_refine_ls_hydrogen_treatment constr
_refine_ls_matrix_type full
_refine_ls_number_parameters 242
_refine_ls_number_reflns 15890
_refine_ls_number_restraints 0
_refine_ls_restrained_S_all 1.085
_refine_ls_R_factor_all 0.0976
_refine_ls_R_factor_gt 0.0771
_refine_ls_shift/su_max 0.000
_refine_ls_shift/su_mean 0.000
_refine_ls_structure_factor_coef Fsqd
_refine_ls_weighting_details 'w=1/[\s^2^(Fo^2^)+(0.1262P)^2^+0.6353P] where P=(Fo^2^+2Fc^2^)/3'
_refine_ls_weighting_scheme calc
_refine_ls_wR_factor_gt 0.2360
_refine_ls_wR_factor_ref 0.2523
_reflns_Friedel_coverage 0.000
_reflns_number_gt 11742
_reflns_number_total 15890
_reflns_threshold_expression 'I > 2\s(I)'
_cod_data_source_file d2sc00764a2.cif
_cod_data_source_block liuhongchao_0830-1_auto
_cod_database_code 1566785
_shelx_shelxl_version_number 2018/1
_shelx_space_group_comment
;
The symmetry employed for this shelxl refinement is uniquely defined
by the following loop, which should always be used as a source of
symmetry information in preference to the above space-group names.
They are only intended as comments.
;
_reflns_odcompleteness_completeness 99.97
_reflns_odcompleteness_iscentric 1
_reflns_odcompleteness_theta 66.97
_olex2_refinement_description
;
1. Twinned data refinement
 Scales: 0.768(6)
 0.232(6)
2. Fixed Uiso
 At 1.2 times of:
  All C(H) groups, All C(H,H) groups, All N(H) groups
 At 1.5 times of:
  All C(H,H,H) groups
3.a Secondary CH2 refined with riding coordinates:
 C17(H17A,H17B), C18(H18A,H18B)
3.b Aromatic/amide H refined with riding coordinates:
 N3(H3), C2(H2), C3(H3A), C4(H4), C5(H5), C8(H8), C10(H10), C12(H12)
3.c Idealised Me refined as rotating group:
 C13(H13A,H13B,H13C), C15(H15A,H15B,H15C), C16(H16A,H16B,H16C), C20(H20A,H20B,
 H20C), C22(H22A,H22B,H22C), C23(H23A,H23B,H23C)
;
_olex2_submission_special_instructions 'No special instructions were received'
_oxdiff_exptl_absorpt_empirical_details
;
Empirical correction (ABSPACK) includes:
- Absorption correction using spherical harmonics
- Frame scaling
;
_oxdiff_exptl_absorpt_empirical_full_max 2.311
_oxdiff_exptl_absorpt_empirical_full_min 0.350

loop_
_space_group_symop_operation_xyz
'x, y, z'
'-x, y+1/2, -z+1/2'
'-x, -y, -z'
'x, -y-1/2, z-1/2'

loop_
_atom_site_label
_atom_site_type_symbol
_atom_site_fract_x
_atom_site_fract_y
_atom_site_fract_z
_atom_site_U_iso_or_equiv
_atom_site_adp_type
_atom_site_occupancy
_atom_site_site_symmetry_order
_atom_site_calc_flag
_atom_site_refinement_flags_posn
_atom_site_refinement_flags_adp
_atom_site_refinement_flags_occupancy
_atom_site_disorder_assembly
_atom_site_disorder_group
O1 O 0.29314(16) 0.5802(3) 0.3521(2) 0.0819(9) Uani 1 1 d . . . . .
O2 O 0.15089(15) 0.7430(2) 0.5959(2) 0.0756(8) Uani 1 1 d . . . . .
N3 N 0.12000(14) 0.7997(2) 0.7957(2) 0.0511(7) Uani 1 1 d . . . . .
H3 H 0.126377 0.785396 0.882177 0.061 Uiso 1 1 calc R U . . .
C1 C 0.44829(17) 0.2661(3) 0.5940(3) 0.0553(8) Uani 1 1 d . . . . .
C2 C 0.5050(2) 0.2945(4) 0.5316(5) 0.0828(12) Uani 1 1 d . . . . .
H2 H 0.505724 0.366093 0.480410 0.099 Uiso 1 1 calc R U . . .
C3 C 0.5615(3) 0.2123(6) 0.5474(6) 0.1085(17) Uani 1 1 d . . . . .
H3A H 0.600062 0.228314 0.505611 0.130 Uiso 1 1 calc R U . . .
C4 C 0.5591(3) 0.1090(5) 0.6247(6) 0.1018(15) Uani 1 1 d . . . . .
H4 H 0.596199 0.054102 0.638116 0.122 Uiso 1 1 calc R U . . .
C5 C 0.5019(3) 0.0890(5) 0.6806(5) 0.1004(15) Uani 1 1 d . . . . .
H5 H 0.500391 0.017874 0.732154 0.120 Uiso 1 1 calc R U . . .
N6 N 0.44687(19) 0.1634(3) 0.6680(4) 0.0820(10) Uani 1 1 d . . . . .
C7 C 0.38708(16) 0.3484(3) 0.5814(3) 0.0497(7) Uani 1 1 d . . . . .
C8 C 0.37132(18) 0.4267(3) 0.4685(3) 0.0562(8) Uani 1 1 d . . . . .
H8 H 0.399869 0.429013 0.401552 0.067 Uiso 1 1 calc R U . . .
C9 C 0.31318(19) 0.5003(3) 0.4575(3) 0.0564(8) Uani 1 1 d . . . . .
C10 C 0.26978(18) 0.4972(3) 0.5555(3) 0.0542(8) Uani 1 1 d . . . . .
H10 H 0.230977 0.548099 0.546390 0.065 Uiso 1 1 calc R U . . .
C11 C 0.28351(16) 0.4189(2) 0.6673(3) 0.0457(7) Uani 1 1 d . . . . .
C12 C 0.34278(16) 0.3450(3) 0.6778(3) 0.0488(7) Uani 1 1 d . . . . .
H12 H 0.352790 0.291928 0.751926 0.059 Uiso 1 1 calc R U . . .
C13 C 0.3267(3) 0.5739(5) 0.2355(4) 0.0936(14) Uani 1 1 d . . . . .
H13A H 0.301841 0.623333 0.163604 0.140 Uiso 1 1 calc R U . . .
H13B H 0.327622 0.490148 0.205339 0.140 Uiso 1 1 calc R U . . .
H13C H 0.373403 0.603967 0.258354 0.140 Uiso 1 1 calc R U . . .
C14 C 0.23325(17) 0.4061(3) 0.7721(3) 0.0513(7) Uani 1 1 d . . . . .
C15 C 0.2728(2) 0.4051(4) 0.9174(3) 0.0689(10) Uani 1 1 d . . . . .
H15A H 0.302970 0.334872 0.929509 0.103 Uiso 1 1 calc R U . . .
H15B H 0.240372 0.400840 0.981011 0.103 Uiso 1 1 calc R U . . .
H15C H 0.299889 0.478789 0.933393 0.103 Uiso 1 1 calc R U . . .
C16 C 0.1948(2) 0.2835(3) 0.7430(5) 0.0825(12) Uani 1 1 d . . . . .
H16A H 0.168522 0.285032 0.652432 0.124 Uiso 1 1 calc R U . . .
H16B H 0.163928 0.271241 0.808405 0.124 Uiso 1 1 calc R U . . .
H16C H 0.227917 0.217581 0.749868 0.124 Uiso 1 1 calc R U . . .
C17 C 0.17827(16) 0.5085(3) 0.7581(3) 0.0519(8) Uani 1 1 d . . . . .
H17A H 0.154454 0.509050 0.664407 0.062 Uiso 1 1 calc R U . . .
H17B H 0.144170 0.487956 0.816151 0.062 Uiso 1 1 calc R U . . .
C18 C 0.20502(17) 0.6386(3) 0.7945(3) 0.0510(7) Uani 1 1 d . . . . .
H18A H 0.208759 0.651191 0.892390 0.061 Uiso 1 1 calc R U . . .
H18B H 0.250913 0.648378 0.769574 0.061 Uiso 1 1 calc R U . . .
C19 C 0.15649(17) 0.7326(3) 0.7203(3) 0.0482(7) Uani 1 1 d . . . . .
C20 C 0.0102(3) 0.8418(5) 0.6447(6) 0.1043(16) Uani 1 1 d . . . . .
H20A H 0.028025 0.807285 0.567887 0.156 Uiso 1 1 calc R U . . .
H20B H -0.022542 0.905546 0.613547 0.156 Uiso 1 1 calc R U . . .
H20C H -0.012392 0.778760 0.689294 0.156 Uiso 1 1 calc R U . . .
C21 C 0.06993(19) 0.8956(3) 0.7450(3) 0.0577(9) Uani 1 1 d . . . . .
C22 C 0.1050(3) 0.9946(4) 0.6737(6) 0.1052(16) Uani 1 1 d . . . . .
H22A H 0.140794 1.032618 0.737932 0.158 Uiso 1 1 calc R U . . .
H22B H 0.071390 1.055270 0.637373 0.158 Uiso 1 1 calc R U . . .
H22C H 0.125266 0.958746 0.600554 0.158 Uiso 1 1 calc R U . . .
C23 C 0.0425(4) 0.9481(7) 0.8674(5) 0.143(3) Uani 1 1 d . . . . .
H23A H 0.021016 0.883914 0.912489 0.215 Uiso 1 1 calc R U . . .
H23B H 0.008905 1.010861 0.837626 0.215 Uiso 1 1 calc R U . . .
H23C H 0.080238 0.982862 0.929710 0.215 Uiso 1 1 calc R U . . .

loop_
_atom_site_aniso_label
_atom_site_aniso_U_11
_atom_site_aniso_U_22
_atom_site_aniso_U_33
_atom_site_aniso_U_23
_atom_site_aniso_U_13
_atom_site_aniso_U_12
O1 0.099(2) 0.0944(19) 0.0583(14) 0.0243(13) 0.0313(13) 0.0312(15)
O2 0.109(2) 0.0895(17) 0.0306(12) 0.0015(10) 0.0168(11) 0.0293(15)
N3 0.0721(18) 0.0535(14) 0.0291(11) 0.0033(10) 0.0124(11) 0.0178(12)
C1 0.0544(19) 0.0626(19) 0.0503(17) -0.0096(15) 0.0122(14) 0.0034(15)
C2 0.067(3) 0.093(3) 0.095(3) 0.005(2) 0.032(2) 0.010(2)
C3 0.070(3) 0.138(5) 0.127(4) -0.002(4) 0.046(3) 0.017(3)
C4 0.085(3) 0.111(4) 0.115(3) 0.010(3) 0.031(3) 0.039(3)
C5 0.100(4) 0.100(3) 0.107(3) 0.024(3) 0.035(3) 0.045(3)
N6 0.078(2) 0.085(2) 0.088(2) 0.0190(18) 0.0296(17) 0.0298(18)
C7 0.0513(18) 0.0511(16) 0.0480(16) -0.0092(13) 0.0121(13) -0.0007(13)
C8 0.062(2) 0.0600(18) 0.0507(17) -0.0039(15) 0.0225(14) 0.0012(15)
C9 0.068(2) 0.0587(18) 0.0441(16) 0.0022(14) 0.0129(14) 0.0064(15)
C10 0.0577(19) 0.0557(18) 0.0505(17) 0.0010(14) 0.0123(14) 0.0109(14)
C11 0.0509(17) 0.0432(14) 0.0438(14) -0.0062(12) 0.0103(12) -0.0001(12)
C12 0.0536(18) 0.0475(15) 0.0457(15) -0.0035(12) 0.0090(13) 0.0012(13)
C13 0.121(4) 0.111(3) 0.054(2) 0.012(2) 0.033(2) 0.023(3)
C14 0.0549(18) 0.0457(15) 0.0564(17) 0.0015(13) 0.0191(14) 0.0028(13)
C15 0.075(2) 0.084(2) 0.0519(19) 0.0147(17) 0.0239(16) 0.0245(19)
C16 0.085(3) 0.054(2) 0.117(3) -0.002(2) 0.043(2) -0.0100(19)
C17 0.0492(17) 0.0557(17) 0.0536(16) -0.0032(14) 0.0169(13) 0.0032(13)
C18 0.0587(18) 0.0540(17) 0.0417(15) -0.0075(13) 0.0117(12) 0.0090(14)
C19 0.0643(19) 0.0505(16) 0.0310(14) -0.0038(12) 0.0111(12) 0.0042(14)
C20 0.074(3) 0.099(3) 0.129(4) 0.000(3) -0.018(3) 0.018(3)
C21 0.074(2) 0.0571(18) 0.0419(16) 0.0026(13) 0.0075(14) 0.0196(16)
C22 0.120(4) 0.059(2) 0.135(4) 0.030(3) 0.014(3) 0.008(2)
C23 0.198(7) 0.166(5) 0.069(3) 0.003(3) 0.030(3) 0.131(5)

loop_
_atom_type_symbol
_atom_type_description
_atom_type_scat_dispersion_real
_atom_type_scat_dispersion_imag
_atom_type_scat_source
C C 0.0181 0.0091 'International Tables Vol C Tables 4.2.6.8 and 6.1.1.4'
H H 0.0000 0.0000 'International Tables Vol C Tables 4.2.6.8 and 6.1.1.4'
N N 0.0311 0.0180 'International Tables Vol C Tables 4.2.6.8 and 6.1.1.4'
O O 0.0492 0.0322 'International Tables Vol C Tables 4.2.6.8 and 6.1.1.4'

loop_
_geom_angle_atom_site_label_1
_geom_angle_atom_site_label_2
_geom_angle_atom_site_label_3
_geom_angle
_geom_angle_site_symmetry_1
_geom_angle_site_symmetry_3
_geom_angle_publ_flag
C9 O1 C13 118.6(3) . . ?
C19 N3 H3 117.0 . . ?
C19 N3 C21 126.0(2) . . ?
C21 N3 H3 117.0 . . ?
C2 C1 C7 121.0(3) . . ?
N6 C1 C2 121.2(3) . . ?
N6 C1 C7 117.8(3) . . ?
C1 C2 H2 120.9 . . ?
C1 C2 C3 118.2(4) . . ?
C3 C2 H2 120.9 . . ?
C2 C3 H3A 120.3 . . ?
C4 C3 C2 119.5(4) . . ?
C4 C3 H3A 120.3 . . ?
C3 C4 H4 121.0 . . ?
C5 C4 C3 117.9(4) . . ?
C5 C4 H4 121.0 . . ?
C4 C5 H5 117.5 . . ?
N6 C5 C4 125.0(5) . . ?
N6 C5 H5 117.5 . . ?
C5 N6 C1 118.2(4) . . ?
C8 C7 C1 120.5(3) . . ?
C12 C7 C1 120.4(3) . . ?
C12 C7 C8 119.0(3) . . ?
C7 C8 H8 120.3 . . ?
C9 C8 C7 119.4(3) . . ?
C9 C8 H8 120.3 . . ?
O1 C9 C8 124.3(3) . . ?
O1 C9 C10 114.7(3) . . ?
C8 C9 C10 121.0(3) . . ?
C9 C10 H10 119.6 . . ?
C9 C10 C11 120.7(3) . . ?
C11 C10 H10 119.6 . . ?
C10 C11 C12 117.7(3) . . ?
C10 C11 C14 121.9(3) . . ?
C12 C11 C14 120.2(3) . . ?
C7 C12 C11 122.1(3) . . ?
C7 C12 H12 119.0 . . ?
C11 C12 H12 119.0 . . ?
O1 C13 H13A 109.5 . . ?
O1 C13 H13B 109.5 . . ?
O1 C13 H13C 109.5 . . ?
H13A C13 H13B 109.5 . . ?
H13A C13 H13C 109.5 . . ?
H13B C13 H13C 109.5 . . ?
C15 C14 C11 110.9(3) . . ?
C15 C14 C16 109.3(3) . . ?
C15 C14 C17 109.4(2) . . ?
C16 C14 C11 107.2(2) . . ?
C16 C14 C17 107.5(3) . . ?
C17 C14 C11 112.5(2) . . ?
C14 C15 H15A 109.5 . . ?
C14 C15 H15B 109.5 . . ?
C14 C15 H15C 109.5 . . ?
H15A C15 H15B 109.5 . . ?
H15A C15 H15C 109.5 . . ?
H15B C15 H15C 109.5 . . ?
C14 C16 H16A 109.5 . . ?
C14 C16 H16B 109.5 . . ?
C14 C16 H16C 109.5 . . ?
H16A C16 H16B 109.5 . . ?
H16A C16 H16C 109.5 . . ?
H16B C16 H16C 109.5 . . ?
C14 C17 H17A 108.2 . . ?
C14 C17 H17B 108.2 . . ?
H17A C17 H17B 107.4 . . ?
C18 C17 C14 116.2(3) . . ?
C18 C17 H17A 108.2 . . ?
C18 C17 H17B 108.2 . . ?
C17 C18 H18A 109.6 . . ?
C17 C18 H18B 109.6 . . ?
H18A C18 H18B 108.1 . . ?
C19 C18 C17 110.4(3) . . ?
C19 C18 H18A 109.6 . . ?
C19 C18 H18B 109.6 . . ?
O2 C19 N3 122.9(3) . . ?
O2 C19 C18 120.3(3) . . ?
N3 C19 C18 116.8(2) . . ?
H20A C20 H20B 109.5 . . ?
H20A C20 H20C 109.5 . . ?
H20B C20 H20C 109.5 . . ?
C21 C20 H20A 109.5 . . ?
C21 C20 H20B 109.5 . . ?
C21 C20 H20C 109.5 . . ?
N3 C21 C20 110.4(3) . . ?
N3 C21 C22 110.0(3) . . ?
N3 C21 C23 107.2(3) . . ?
C22 C21 C20 109.0(4) . . ?
C22 C21 C23 110.4(4) . . ?
C23 C21 C20 109.8(5) . . ?
C21 C22 H22A 109.5 . . ?
C21 C22 H22B 109.5 . . ?
C21 C22 H22C 109.5 . . ?
H22A C22 H22B 109.5 . . ?
H22A C22 H22C 109.5 . . ?
H22B C22 H22C 109.5 . . ?
C21 C23 H23A 109.5 . . ?
C21 C23 H23B 109.5 . . ?
C21 C23 H23C 109.5 . . ?
H23A C23 H23B 109.5 . . ?
H23A C23 H23C 109.5 . . ?
H23B C23 H23C 109.5 . . ?

loop_
_geom_bond_atom_site_label_1
_geom_bond_atom_site_label_2
_geom_bond_distance
_geom_bond_site_symmetry_2
_geom_bond_publ_flag
O1 C9 1.368(4) . ?
O1 C13 1.415(5) . ?
O2 C19 1.224(3) . ?
N3 H3 0.8600 . ?
N3 C19 1.327(4) . ?
N3 C21 1.463(4) . ?
C1 C2 1.383(5) . ?
C1 N6 1.338(5) . ?
C1 C7 1.481(5) . ?
C2 H2 0.9300 . ?
C2 C3 1.408(7) . ?
C3 H3A 0.9300 . ?
C3 C4 1.365(7) . ?
C4 H4 0.9300 . ?
C4 C5 1.338(7) . ?
C5 H5 0.9300 . ?
C5 N6 1.333(5) . ?
C7 C8 1.400(4) . ?
C7 C12 1.384(4) . ?
C8 H8 0.9300 . ?
C8 C9 1.377(5) . ?
C9 C10 1.384(5) . ?
C10 H10 0.9300 . ?
C10 C11 1.389(4) . ?
C11 C12 1.397(4) . ?
C11 C14 1.540(4) . ?
C12 H12 0.9300 . ?
C13 H13A 0.9600 . ?
C13 H13B 0.9600 . ?
C13 H13C 0.9600 . ?
C14 C15 1.522(5) . ?
C14 C16 1.535(5) . ?
C14 C17 1.536(4) . ?
C15 H15A 0.9600 . ?
C15 H15B 0.9600 . ?
C15 H15C 0.9600 . ?
C16 H16A 0.9600 . ?
C16 H16B 0.9600 . ?
C16 H16C 0.9600 . ?
C17 H17A 0.9700 . ?
C17 H17B 0.9700 . ?
C17 C18 1.532(4) . ?
C18 H18A 0.9700 . ?
C18 H18B 0.9700 . ?
C18 C19 1.504(4) . ?
C20 H20A 0.9600 . ?
C20 H20B 0.9600 . ?
C20 H20C 0.9600 . ?
C20 C21 1.523(6) . ?
C21 C22 1.509(6) . ?
C21 C23 1.510(5) . ?
C22 H22A 0.9600 . ?
C22 H22B 0.9600 . ?
C22 H22C 0.9600 . ?
C23 H23A 0.9600 . ?
C23 H23B 0.9600 . ?
C23 H23C 0.9600 . ?

loop_
_geom_torsion_atom_site_label_1
_geom_torsion_atom_site_label_2
_geom_torsion_atom_site_label_3
_geom_torsion_atom_site_label_4
_geom_torsion
_geom_torsion_site_symmetry_1
_geom_torsion_site_symmetry_2
_geom_torsion_site_symmetry_3
_geom_torsion_site_symmetry_4
_geom_torsion_publ_flag
O1 C9 C10 C11 179.2(3) . . . . ?
C1 C2 C3 C4 -0.9(8) . . . . ?
C1 C7 C8 C9 178.5(3) . . . . ?
C1 C7 C12 C11 -178.2(3) . . . . ?
C2 C1 N6 C5 0.3(6) . . . . ?
C2 C1 C7 C8 25.7(5) . . . . ?
C2 C1 C7 C12 -157.3(3) . . . . ?
C2 C3 C4 C5 1.2(9) . . . . ?
C3 C4 C5 N6 -0.8(9) . . . . ?
C4 C5 N6 C1 0.0(8) . . . . ?
N6 C1 C2 C3 0.1(6) . . . . ?
N6 C1 C7 C8 -154.3(3) . . . . ?
N6 C1 C7 C12 22.7(4) . . . . ?
C7 C1 C2 C3 -179.9(4) . . . . ?
C7 C1 N6 C5 -179.6(4) . . . . ?
C7 C8 C9 O1 179.7(3) . . . . ?
C7 C8 C9 C10 -0.6(5) . . . . ?
C8 C7 C12 C11 -1.2(4) . . . . ?
C8 C9 C10 C11 -0.5(5) . . . . ?
C9 C10 C11 C12 0.7(4) . . . . ?
C9 C10 C11 C14 -175.2(3) . . . . ?
C10 C11 C12 C7 0.1(4) . . . . ?
C10 C11 C14 C15 -136.5(3) . . . . ?
C10 C11 C14 C16 104.3(3) . . . . ?
C10 C11 C14 C17 -13.6(4) . . . . ?
C11 C14 C17 C18 -67.1(3) . . . . ?
C12 C7 C8 C9 1.4(4) . . . . ?
C12 C11 C14 C15 47.7(4) . . . . ?
C12 C11 C14 C16 -71.6(4) . . . . ?
C12 C11 C14 C17 170.5(3) . . . . ?
C13 O1 C9 C8 10.9(5) . . . . ?
C13 O1 C9 C10 -168.7(4) . . . . ?
C14 C11 C12 C7 176.1(3) . . . . ?
C14 C17 C18 C19 154.5(3) . . . . ?
C15 C14 C17 C18 56.6(4) . . . . ?
C16 C14 C17 C18 175.2(3) . . . . ?
C17 C18 C19 O2 -68.2(4) . . . . ?
C17 C18 C19 N3 110.3(3) . . . . ?
C19 N3 C21 C20 61.5(5) . . . . ?
C19 N3 C21 C22 -58.8(4) . . . . ?
C19 N3 C21 C23 -178.9(5) . . . . ?
C21 N3 C19 O2 -1.4(5) . . . . ?
C21 N3 C19 C18 -179.9(3) . . . . ?

loop_
_twin_individual_id
_twin_individual_mass_fraction_refined
1 0.768(6)
2 0.232(6)
